data_2216452
loop_
_publ_author_name
'Jing Wu'
'Bao-lei Wang'
'Hai-Bin Song'
'Su-Hua Wang'
'Zheng-Ming Li'

_publ_section_title
;
 <i>N</i>-[4-(3-Chlorobenzyloxy)phenyl]-4,5-dihydrothiazol-2-amine
;
_journal_coeditor_code FL2175
_journal_issue 12
_journal_name_full 'Acta Crystallographica Section E'
_journal_page_first o4649
_journal_page_last o4649
_journal_paper_doi 10.1107/S1600536807056413
_journal_volume 63
_journal_year 2007
_chemical_formula_iupac 'C16 H15 Cl N2 O S'
_chemical_formula_moiety 'C16 H15 Cl N2 O S'
_chemical_formula_sum 'C16 H15 Cl N2 O S'
_chemical_formula_weight 318.81
_chemical_melting_point 121
_chemical_name_systematic
;
N-[4-(3-Chlorobenzyloxy)phenyl]-4,5-dihydrothiazol-2-amine
;
_space_group_IT_number 14
_symmetry_cell_setting monoclinic
_symmetry_space_group_name_Hall '-P 2ybc'
_symmetry_space_group_name_H-M 'P 1 21/c 1'
_atom_sites_solution_hydrogens geom
_atom_sites_solution_primary direct
_atom_sites_solution_secondary difmap
_audit_creation_method SHELXL-97
_cell_angle_alpha 90.00
_cell_angle_beta 106.655(3)
_cell_angle_gamma 90.00
_cell_formula_units_Z 4
_cell_length_a 12.134(2)
_cell_length_b 16.931(3)
_cell_length_c 7.8643(15)
_cell_measurement_reflns_used 2358
_cell_measurement_temperature 294(2)
_cell_measurement_theta_max 25.72
_cell_measurement_theta_min 2.96
_cell_volume 1547.9(5)
_computing_cell_refinement 'SAINT (Bruker, 1998)'
_computing_data_collection 'SMART (Bruker, 1998)'
_computing_data_reduction 'SAINT (Bruker, 1998)'
_computing_molecular_graphics 'SHELXTL (Bruker, 1998)'
_computing_publication_material 'SHELXTL (Bruker, 1998)'
_computing_structure_refinement 'SHELXL97 (Sheldrick, 1997)'
_computing_structure_solution 'SHELXS97 (Sheldrick, 1997)'
_diffrn_ambient_temperature 294(2)
_diffrn_measured_fraction_theta_full 1.000
_diffrn_measured_fraction_theta_max 1.000
_diffrn_measurement_device_type 'Bruker SMART CCD area-detector'
_diffrn_measurement_method 'phi and omega scans'
_diffrn_radiation_monochromator graphite
_diffrn_radiation_source 'fine-focus sealed tube'
_diffrn_radiation_type MoK\a
_diffrn_radiation_wavelength 0.71073
_diffrn_reflns_av_R_equivalents 0.0380
_diffrn_reflns_av_sigmaI/netI 0.0449
_diffrn_reflns_limit_h_max 14
_diffrn_reflns_limit_h_min -14
_diffrn_reflns_limit_k_max 20
_diffrn_reflns_limit_k_min -20
_diffrn_reflns_limit_l_max 9
_diffrn_reflns_limit_l_min -7
_diffrn_reflns_number 7919
_diffrn_reflns_theta_full 25.02
_diffrn_reflns_theta_max 25.02
_diffrn_reflns_theta_min 1.75
_exptl_absorpt_coefficient_mu 0.381
_exptl_absorpt_correction_T_max 0.9629
_exptl_absorpt_correction_T_min 0.9346
_exptl_absorpt_correction_type multi-scan
_exptl_absorpt_process_details '(SADABS; Bruker, 1998)'
_exptl_crystal_colour 'light yellow'
_exptl_crystal_density_diffrn 1.368
_exptl_crystal_density_method 'not measured'
_exptl_crystal_description stick
_exptl_crystal_F_000 664
_exptl_crystal_size_max 0.18
_exptl_crystal_size_mid 0.16
_exptl_crystal_size_min 0.10
_refine_diff_density_max 0.498
_refine_diff_density_min -0.456
_refine_ls_extinction_coef 0.018(2)
_refine_ls_extinction_expression Fc^*^=kFc[1+0.001xFc^2^\l^3^/sin(2\q)]^-1/4^
_refine_ls_extinction_method SHELXL
_refine_ls_goodness_of_fit_ref 1.046
_refine_ls_hydrogen_treatment constr
_refine_ls_matrix_type full
_refine_ls_number_parameters 191
_refine_ls_number_reflns 2734
_refine_ls_number_restraints 0
_refine_ls_restrained_S_all 1.046
_refine_ls_R_factor_all 0.0778
_refine_ls_R_factor_gt 0.0470
_refine_ls_shift/su_max 0.001
_refine_ls_shift/su_mean 0.000
_refine_ls_structure_factor_coef Fsqd
_refine_ls_weighting_details 'calc w=1/[\s^2^(Fo^2^)+(0.0582P)^2^+1.1051P] where P=(Fo^2^+2Fc^2^)/3'
_refine_ls_weighting_scheme calc
_refine_ls_wR_factor_gt 0.1162
_refine_ls_wR_factor_ref 0.1400
_reflns_number_gt 1886
_reflns_number_total 2734
_reflns_threshold_expression >2sigma(I)
_cod_data_source_file fl2175.cif
_cod_data_source_block I
_cod_depositor_comments
;
The following automatic conversions were performed:
'_symmetry_cell_setting' value 'Monoclinic' changed to 'monoclinic'
according to '/home/saulius/struct/CIF-dictionaries/cif_core.dic'
dictionary named 'cif_core.dic' version 2.4.1 from
2010-06-29.

'_refine_ls_hydrogen_treatment' value 'CONSTR' changed to
'constr' according to '/home/saulius/struct/CIF-dictionaries/cif_core.dic'
dictionary named 'cif_core.dic' version 2.4.1 from 2010-06-29.

Automatic conversion script
Id: cif_fix_enum 1527 2010-12-29 10:47:43Z saulius 

The following automatic conversions were performed:

'_symmetry_cell_setting' value 'Monoclinic' changed to 'monoclinic'
according to /home/saulius/struct/CIF-dictionaries/cif_core.dic
dictionary named 'cif_core.dic' version 2.4.1 from
2010-06-29.

'_refine_ls_hydrogen_treatment' value 'CONSTR' changed
to 'constr' according to
/home/saulius/struct/CIF-dictionaries/cif_core.dic dictionary named
'cif_core.dic' version 2.4.1 from 2010-06-29.

Automatic conversion script
Id: cif_fix_values 1715 2011-07-08 13:25:40Z adriana 
;
_cod_original_sg_symbol_H-M 'P 21/c'
_cod_database_code 2216452
_cod_database_fobs_code 2216452

loop_
_symmetry_equiv_pos_as_xyz
'x, y, z'
'-x, y+1/2, -z+1/2'
'-x, -y, -z'
'x, -y-1/2, z-1/2'

loop_
_atom_site_type_symbol
_atom_site_label
_atom_site_fract_x
_atom_site_fract_y
_atom_site_fract_z
_atom_site_U_iso_or_equiv
_atom_site_adp_type
_atom_site_calc_flag
_atom_site_refinement_flags
_atom_site_occupancy
Cl Cl1 -0.44037(7) 0.16311(7) -0.19685(14) 0.0754(4) Uani d . 1
S S1 0.28855(8) 0.14421(7) 1.12062(12) 0.0750(4) Uani d . 1
N N1 0.35478(19) 0.04645(14) 0.8894(3) 0.0445(6) Uani d . 1
H H1 0.4009 0.0103 0.8742 0.053 Uiso calc R 1
O O1 0.00845(19) 0.12883(12) 0.2774(3) 0.0587(6) Uani d . 1
C C14 0.3745(2) 0.07591(17) 1.0451(4) 0.0392(7) Uani d . 1
C C10 0.2216(2) 0.14505(17) 0.7055(4) 0.0433(7) Uani d . 1
H H10 0.2510 0.1851 0.7868 0.052 Uiso calc R 1
C C11 0.2640(2) 0.06825(17) 0.7411(4) 0.0379(7) Uani d . 1
C C8 0.0915(2) 0.10457(17) 0.4272(4) 0.0434(7) Uani d . 1
N N2 0.4668(2) 0.05489(16) 1.1801(3) 0.0549(7) Uani d . 1
C C6 -0.1048(3) 0.11467(17) -0.0210(4) 0.0436(7) Uani d . 1
C C9 0.1365(3) 0.16218(17) 0.5513(4) 0.0452(7) Uani d . 1
H H9 0.1091 0.2136 0.5307 0.054 Uiso calc R 1
C C12 0.2184(3) 0.01120(17) 0.6141(4) 0.0473(8) Uani d . 1
H H12 0.2460 -0.0402 0.6335 0.057 Uiso calc R 1
C C5 -0.2217(3) 0.11745(17) -0.0389(4) 0.0469(8) Uani d . 1
H H5 -0.2514 0.0920 0.0431 0.056 Uiso calc R 1
C C13 0.1330(3) 0.02835(18) 0.4595(4) 0.0521(8) Uani d . 1
H H13 0.1037 -0.0114 0.3773 0.062 Uiso calc R 1
C C4 -0.2938(3) 0.15819(18) -0.1791(4) 0.0488(8) Uani d . 1
C C1 -0.0635(3) 0.15127(19) -0.1474(5) 0.0554(8) Uani d . 1
H H1A 0.0147 0.1494 -0.1374 0.066 Uiso calc R 1
C C2 -0.1371(3) 0.1906(2) -0.2883(5) 0.0648(10) Uani d . 1
H H2 -0.1081 0.2145 -0.3730 0.078 Uiso calc R 1
C C3 -0.2528(3) 0.1949(2) -0.3049(5) 0.0606(9) Uani d . 1
H H3 -0.3023 0.2220 -0.3991 0.073 Uiso calc R 1
C C16 0.3788(3) 0.1378(3) 1.3470(5) 0.0721(11) Uani d . 1
H H16A 0.3954 0.1902 1.3981 0.087 Uiso calc R 1
H H16B 0.3408 0.1076 1.4186 0.087 Uiso calc R 1
C C15 0.4866(3) 0.0981(3) 1.3413(5) 0.0823(13) Uani d . 1
H H15A 0.5463 0.1371 1.3490 0.099 Uiso calc R 1
H H15B 0.5123 0.0625 1.4416 0.099 Uiso calc R 1
C C7 -0.0250(3) 0.07311(19) 0.1341(4) 0.0525(8) Uani d . 1
H H7A -0.0634 0.0282 0.1686 0.063 Uiso calc R 1
H H7B 0.0422 0.0541 0.1032 0.063 Uiso calc R 1

loop_
_atom_site_aniso_label
_atom_site_aniso_U_11
_atom_site_aniso_U_22
_atom_site_aniso_U_33
_atom_site_aniso_U_12
_atom_site_aniso_U_13
_atom_site_aniso_U_23
Cl1 0.0462(5) 0.0977(8) 0.0723(7) 0.0030(5) 0.0012(4) -0.0024(5)
S1 0.0659(6) 0.1079(8) 0.0439(5) 0.0472(6) 0.0038(4) -0.0130(5)
N1 0.0391(13) 0.0471(14) 0.0409(14) 0.0151(11) 0.0010(11) -0.0045(12)
O1 0.0648(14) 0.0523(13) 0.0406(12) 0.0181(11) -0.0141(11) -0.0089(10)
C14 0.0367(15) 0.0397(16) 0.0394(17) 0.0025(12) 0.0079(13) 0.0000(13)
C10 0.0464(17) 0.0382(16) 0.0390(16) 0.0012(13) 0.0023(13) -0.0048(13)
C11 0.0339(14) 0.0432(16) 0.0342(15) 0.0062(12) 0.0060(12) -0.0009(13)
C8 0.0403(16) 0.0458(17) 0.0372(16) 0.0065(13) 0.0001(13) -0.0010(14)
N2 0.0509(16) 0.0669(18) 0.0353(14) 0.0185(13) -0.0065(12) -0.0094(13)
C6 0.0468(18) 0.0367(16) 0.0381(16) -0.0022(13) -0.0023(14) -0.0063(13)
C9 0.0496(17) 0.0384(16) 0.0396(17) 0.0086(14) 0.0001(14) -0.0013(14)
C12 0.0528(18) 0.0374(16) 0.0435(17) 0.0105(14) 0.0005(14) -0.0025(14)
C5 0.0519(19) 0.0472(17) 0.0345(16) -0.0049(14) 0.0012(14) 0.0011(14)
C13 0.0572(19) 0.0427(17) 0.0444(18) 0.0057(15) -0.0044(15) -0.0097(15)
C4 0.0445(17) 0.0481(18) 0.0453(18) -0.0035(14) -0.0010(14) -0.0038(15)
C1 0.0480(18) 0.054(2) 0.058(2) -0.0083(15) 0.0055(16) 0.0008(17)
C2 0.068(2) 0.066(2) 0.057(2) -0.0122(19) 0.0130(19) 0.0147(18)
C3 0.062(2) 0.056(2) 0.050(2) -0.0051(17) -0.0047(17) 0.0134(17)
C16 0.062(2) 0.108(3) 0.0409(19) 0.024(2) 0.0048(17) -0.013(2)
C15 0.082(3) 0.108(3) 0.043(2) 0.044(2) -0.0055(18) -0.020(2)
C7 0.0559(19) 0.0496(18) 0.0408(18) 0.0037(15) -0.0040(15) -0.0062(15)

loop_
_atom_type_symbol
_atom_type_description
_atom_type_scat_dispersion_real
_atom_type_scat_dispersion_imag
_atom_type_scat_source
C C 0.0033 0.0016 'International Tables Vol C Tables 4.2.6.8 and 6.1.1.4'
H H 0.0000 0.0000 'International Tables Vol C Tables 4.2.6.8 and 6.1.1.4'
N N 0.0061 0.0033 'International Tables Vol C Tables 4.2.6.8 and 6.1.1.4'
O O 0.0106 0.0060 'International Tables Vol C Tables 4.2.6.8 and 6.1.1.4'
S S 0.1246 0.1234 'International Tables Vol C Tables 4.2.6.8 and 6.1.1.4'
Cl Cl 0.1484 0.1585 'International Tables Vol C Tables 4.2.6.8 and 6.1.1.4'

loop_
_geom_angle_atom_site_label_1
_geom_angle_atom_site_label_2
_geom_angle_atom_site_label_3
_geom_angle
C14 S1 C16 92.43(15)
C14 N1 C11 125.4(2)
C14 N1 H1 117.3
C11 N1 H1 117.3
C8 O1 C7 116.7(2)
N1 C14 N2 122.4(3)
N1 C14 S1 127.5(2)
N2 C14 S1 110.1(2)
C9 C10 C11 120.8(3)
C9 C10 H10 119.6
C11 C10 H10 119.6
C12 C11 C10 117.2(3)
C12 C11 N1 118.1(2)
C10 C11 N1 124.5(3)
O1 C8 C9 116.1(3)
O1 C8 C13 125.1(3)
C9 C8 C13 118.8(3)
C14 N2 C15 117.1(3)
C1 C6 C5 118.9(3)
C1 C6 C7 120.9(3)
C5 C6 C7 120.2(3)
C8 C9 C10 121.3(3)
C8 C9 H9 119.4
C10 C9 H9 119.4
C13 C12 C11 122.1(3)
C13 C12 H12 119.0
C11 C12 H12 119.0
C4 C5 C6 119.6(3)
C4 C5 H5 120.2
C6 C5 H5 120.2
C8 C13 C12 119.9(3)
C8 C13 H13 120.0
C12 C13 H13 120.0
C3 C4 C5 121.5(3)
C3 C4 Cl1 119.4(2)
C5 C4 Cl1 119.1(3)
C2 C1 C6 120.7(3)
C2 C1 H1A 119.6
C6 C1 H1A 119.6
C3 C2 C1 120.7(3)
C3 C2 H2 119.7
C1 C2 H2 119.7
C2 C3 C4 118.6(3)
C2 C3 H3 120.7
C4 C3 H3 120.7
C15 C16 S1 106.8(2)
C15 C16 H16A 110.4
S1 C16 H16A 110.4
C15 C16 H16B 110.4
S1 C16 H16B 110.4
H16A C16 H16B 108.6
N2 C15 C16 109.6(3)
N2 C15 H15A 109.8
C16 C15 H15A 109.8
N2 C15 H15B 109.8
C16 C15 H15B 109.8
H15A C15 H15B 108.2
O1 C7 C6 107.6(2)
O1 C7 H7A 110.2
C6 C7 H7A 110.2
O1 C7 H7B 110.2
C6 C7 H7B 110.2
H7A C7 H7B 108.5

loop_
_geom_bond_atom_site_label_1
_geom_bond_atom_site_label_2
_geom_bond_distance
Cl1 C4 1.745(3)
S1 C14 1.770(3)
S1 C16 1.807(3)
N1 C14 1.280(4)
N1 C11 1.405(3)
N1 H1 0.8600
O1 C8 1.375(3)
O1 C7 1.436(4)
C14 N2 1.351(3)
C10 C9 1.379(4)
C10 C11 1.397(4)
C10 H10 0.9300
C11 C12 1.386(4)
C8 C9 1.377(4)
C8 C13 1.382(4)
N2 C15 1.423(4)
C6 C1 1.381(4)
C6 C5 1.386(4)
C6 C7 1.498(4)
C9 H9 0.9300
C12 C13 1.383(4)
C12 H12 0.9300
C5 C4 1.380(4)
C5 H5 0.9300
C13 H13 0.9300
C4 C3 1.377(5)
C1 C2 1.379(5)
C1 H1A 0.9300
C2 C3 1.374(5)
C2 H2 0.9300
C3 H3 0.9300
C16 C15 1.483(5)
C16 H16A 0.9700
C16 H16B 0.9700
C15 H15A 0.9700
C15 H15B 0.9700
C7 H7A 0.9700
C7 H7B 0.9700

loop_
_geom_hbond_atom_site_label_D
_geom_hbond_atom_site_label_H
_geom_hbond_atom_site_label_A
_geom_hbond_site_symmetry_A
_geom_hbond_distance_DH
_geom_hbond_distance_HA
_geom_hbond_distance_DA
_geom_hbond_angle_DHA
N1 H1 N2 3_657 0.86 2.09 2.934(3) 166.4

loop_
_geom_torsion_atom_site_label_1
_geom_torsion_atom_site_label_2
_geom_torsion_atom_site_label_3
_geom_torsion_atom_site_label_4
_geom_torsion
C11 N1 C14 N2 -176.8(3)
C11 N1 C14 S1 5.9(5)
C16 S1 C14 N1 174.1(3)
C16 S1 C14 N2 -3.5(3)
C9 C10 C11 C12 1.1(4)
C9 C10 C11 N1 176.1(3)
C14 N1 C11 C12 -148.8(3)
C14 N1 C11 C10 36.2(5)
C7 O1 C8 C9 169.6(3)
C7 O1 C8 C13 -9.3(5)
N1 C14 N2 C15 173.1(3)
S1 C14 N2 C15 -9.1(4)
O1 C8 C9 C10 -179.0(3)
C13 C8 C9 C10 0.0(5)
C11 C10 C9 C8 -0.5(5)
C10 C11 C12 C13 -1.1(5)
N1 C11 C12 C13 -176.5(3)
C1 C6 C5 C4 -1.7(4)
C7 C6 C5 C4 177.8(3)
O1 C8 C13 C12 178.9(3)
C9 C8 C13 C12 0.0(5)
C11 C12 C13 C8 0.6(5)
C6 C5 C4 C3 1.5(5)
C6 C5 C4 Cl1 -178.5(2)
C5 C6 C1 C2 0.6(5)
C7 C6 C1 C2 -178.9(3)
C6 C1 C2 C3 0.7(5)
C1 C2 C3 C4 -0.8(5)
C5 C4 C3 C2 -0.3(5)
Cl1 C4 C3 C2 179.8(3)
C14 S1 C16 C15 13.9(3)
C14 N2 C15 C16 20.2(5)
S1 C16 C15 N2 -20.7(5)
C8 O1 C7 C6 -173.4(3)
C1 C6 C7 O1 92.5(3)
C5 C6 C7 O1 -87.0(3)

loop_
_cod_related_entry_id
_cod_related_entry_database
_cod_related_entry_code
1 ChemSpider 21120425
